data_2234280
loop_
_publ_author_name
'Farag, Abeer Mohamed'
'Guan, Teoh Siang'
'Osman, Hasnah'
'Hemamalini, Madhukar'
'Fun, Hoong-Kun'

_publ_section_title
;
 <i>catena</i>-Poly[[[aquamanganese(III)]-\m-(<i>E</i>)-5-bromo-<i>N</i>-[2-(5-bromo-2-oxidobenzylideneamino)-4-nitrophenyl]-2-oxidobenzamidato]
 <i>N</i>,<i>N</i>-dimethylfomamide monosolvate]
;
_journal_coeditor_code IS5080
_journal_issue 4
_journal_name_full 'Acta Crystallographica Section E'
_journal_page_first m365
_journal_page_last m366
_journal_paper_doi 10.1107/S1600536812008501
_journal_volume 68
_journal_year 2012
_chemical_formula_iupac '[Mn (C20 H10 Br2 N3 O5) (H2 O)], C3 H7 N O'
_chemical_formula_moiety 'C20 H12 Br2 Mn N3 O6, C3 H7 N O'
_chemical_formula_sum 'C23 H19 Br2 Mn N4 O7'
_chemical_formula_weight 678.18
_chemical_name_systematic
;
<i>catena</i>-Poly[[[aquamanganese(III)]-\m-(<i>E</i>)-5-bromo-
<i>N</i>-[2-(5-bromo-2-oxidobenzylideneamino)-4-nitrophenyl]-
2-oxidobenzamidato] <i>N</i>,<i>N</i>-dimethylfomamide monosolvate]
;
_space_group_IT_number 14
_symmetry_cell_setting monoclinic
_symmetry_space_group_name_Hall '-P 2ybc'
_symmetry_space_group_name_H-M 'P 1 21/c 1'
_atom_sites_solution_hydrogens geom
_atom_sites_solution_primary direct
_atom_sites_solution_secondary difmap
_audit_creation_method SHELXL-97
_cell_angle_alpha 90.00
_cell_angle_beta 114.6580(10)
_cell_angle_gamma 90.00
_cell_formula_units_Z 4
_cell_length_a 11.0746(6)
_cell_length_b 24.9781(13)
_cell_length_c 9.5563(5)
_cell_measurement_reflns_used 7902
_cell_measurement_temperature 100.00(10)
_cell_measurement_theta_max 31.81
_cell_measurement_theta_min 3.18
_cell_volume 2402.4(2)
_computing_cell_refinement 'SAINT (Bruker, 2009)'
_computing_data_collection 'APEX2 (Bruker, 2009)'
_computing_data_reduction 'SAINT (Bruker, 2009)'
_computing_molecular_graphics 'SHELXTL (Sheldrick, 2008)'
_computing_publication_material 'SHELXTL (Sheldrick, 2008) and PLATON (Spek, 2009)'
_computing_structure_refinement 'SHELXTL (Sheldrick, 2008)'
_computing_structure_solution 'SHELXTL (Sheldrick, 2008)'
_diffrn_ambient_temperature 100.00(10)
_diffrn_measured_fraction_theta_full 0.995
_diffrn_measured_fraction_theta_max 0.995
_diffrn_measurement_device_type
;
Bruker APEXII DUO CCD area-detector diffractometer
;
_diffrn_measurement_method '\f and \w scans'
_diffrn_radiation_monochromator graphite
_diffrn_radiation_source 'fine-focus sealed tube'
_diffrn_radiation_type MoK\a
_diffrn_radiation_wavelength 0.71073
_diffrn_reflns_av_R_equivalents 0.0315
_diffrn_reflns_av_sigmaI/netI 0.0320
_diffrn_reflns_limit_h_max 16
_diffrn_reflns_limit_h_min -16
_diffrn_reflns_limit_k_max 37
_diffrn_reflns_limit_k_min -36
_diffrn_reflns_limit_l_max 14
_diffrn_reflns_limit_l_min -14
_diffrn_reflns_number 27005
_diffrn_reflns_theta_full 31.81
_diffrn_reflns_theta_max 31.81
_diffrn_reflns_theta_min 2.60
_diffrn_standards_number 0
_exptl_absorpt_coefficient_mu 3.930
_exptl_absorpt_correction_T_max 0.6717
_exptl_absorpt_correction_T_min 0.2344
_exptl_absorpt_correction_type multi-scan
_exptl_absorpt_process_details '(<i>SADABS</i>; Bruker, 2009)'
_exptl_crystal_colour brown
_exptl_crystal_density_diffrn 1.875
_exptl_crystal_density_method 'not measured'
_exptl_crystal_description block
_exptl_crystal_F_000 1344
_exptl_crystal_size_max 0.52
_exptl_crystal_size_mid 0.17
_exptl_crystal_size_min 0.11
_refine_diff_density_max 1.851
_refine_diff_density_min -0.618
_refine_ls_extinction_method none
_refine_ls_goodness_of_fit_ref 1.019
_refine_ls_hydrogen_treatment mixed
_refine_ls_matrix_type full
_refine_ls_number_parameters 344
_refine_ls_number_reflns 8188
_refine_ls_number_restraints 0
_refine_ls_restrained_S_all 1.019
_refine_ls_R_factor_all 0.0476
_refine_ls_R_factor_gt 0.0337
_refine_ls_shift/su_max 0.003
_refine_ls_shift/su_mean 0.000
_refine_ls_structure_factor_coef Fsqd
_refine_ls_weighting_details 'calc w=1/[\s^2^(Fo^2^)+(0.0410P)^2^+1.7977P] where P=(Fo^2^+2Fc^2^)/3'
_refine_ls_weighting_scheme calc
_refine_ls_wR_factor_gt 0.0801
_refine_ls_wR_factor_ref 0.0853
_reflns_number_gt 6617
_reflns_number_total 8188
_reflns_threshold_expression I>2\s(I)
_cod_data_source_file is5080.cif
_cod_data_source_block I
_cod_original_sg_symbol_H-M 'P 21/c'
_cod_database_code 2234280
_cod_database_fobs_code 2234280

loop_
_symmetry_equiv_pos_as_xyz
'x, y, z'
'-x, y+1/2, -z+1/2'
'-x, -y, -z'
'x, -y-1/2, z-1/2'

loop_
_atom_site_type_symbol
_atom_site_label
_atom_site_fract_x
_atom_site_fract_y
_atom_site_fract_z
_atom_site_U_iso_or_equiv
_atom_site_adp_type
_atom_site_calc_flag
_atom_site_refinement_flags
_atom_site_occupancy
_atom_site_symmetry_multiplicity
Mn Mn1 0.32207(3) 0.285186(10) 1.10714(3) 0.01283(6) Uani d . 1 1
Br Br1 0.39872(2) -0.002567(8) 1.29527(2) 0.02540(6) Uani d . 1 1
Br Br2 0.00337(3) 0.540295(9) 0.75613(3) 0.03831(8) Uani d . 1 1
O O1 0.19454(14) 0.31410(5) 0.92195(14) 0.0161(2) Uani d . 1 1
O O2 0.28189(14) 0.21775(5) 1.01810(15) 0.0162(3) Uani d . 1 1
O O3 0.65113(16) 0.47920(6) 1.64497(17) 0.0250(3) Uani d . 1 1
O O4 0.76182(19) 0.42584(7) 1.83364(18) 0.0345(4) Uani d . 1 1
N N1 0.37015(15) 0.35574(6) 1.20959(17) 0.0132(3) Uani d . 1 1
N N2 0.44814(15) 0.25853(6) 1.31031(17) 0.0130(3) Uani d . 1 1
N N3 0.68440(17) 0.43404(7) 1.69974(19) 0.0196(3) Uani d . 1 1
C C1 0.15509(18) 0.36422(7) 0.8920(2) 0.0155(3) Uani d . 1 1
C C2 0.0566(2) 0.37633(8) 0.7440(2) 0.0207(4) Uani d . 1 1
H H2 0.0211 0.3490 0.6722 0.025 Uiso calc R 1 1
C C3 0.0124(2) 0.42798(8) 0.7046(2) 0.0239(4) Uani d . 1 1
H H3 -0.0516 0.4355 0.6063 0.029 Uiso calc R 1 1
C C4 0.0636(2) 0.46918(8) 0.8124(3) 0.0240(4) Uani d . 1 1
C C5 0.1582(2) 0.45925(8) 0.9576(2) 0.0212(4) Uani d . 1 1
H H5 0.1906 0.4870 1.0283 0.025 Uiso calc R 1 1
C C6 0.20647(19) 0.40668(7) 0.9997(2) 0.0163(3) Uani d . 1 1
C C7 0.30926(19) 0.40035(7) 1.1515(2) 0.0154(3) Uani d . 1 1
H H7 0.3347 0.4306 1.2137 0.019 Uiso calc R 1 1
C C8 0.47310(18) 0.35266(7) 1.36140(19) 0.0130(3) Uani d . 1 1
C C9 0.53061(18) 0.39672(7) 1.4535(2) 0.0149(3) Uani d . 1 1
H H9 0.5039 0.4313 1.4178 0.018 Uiso calc R 1 1
C C10 0.62842(19) 0.38799(7) 1.5994(2) 0.0157(3) Uani d . 1 1
C C11 0.6734(2) 0.33696(8) 1.6552(2) 0.0177(3) Uani d . 1 1
H H11 0.7412 0.3324 1.7530 0.021 Uiso calc R 1 1
C C12 0.6157(2) 0.29309(7) 1.5628(2) 0.0169(3) Uani d . 1 1
H H12 0.6452 0.2588 1.5986 0.020 Uiso calc R 1 1
C C13 0.51269(18) 0.30003(7) 1.4150(2) 0.0135(3) Uani d . 1 1
C C14 0.44056(18) 0.20846(7) 1.3632(2) 0.0141(3) Uani d . 1 1
C C15 0.38604(18) 0.16400(7) 1.2496(2) 0.0142(3) Uani d . 1 1
C C16 0.41170(19) 0.11188(7) 1.3105(2) 0.0162(3) Uani d . 1 1
H H16 0.4619 0.1069 1.4155 0.019 Uiso calc R 1 1
C C17 0.3626(2) 0.06804(7) 1.2151(2) 0.0177(3) Uani d . 1 1
C C18 0.2833(2) 0.07434(7) 1.0590(2) 0.0182(3) Uani d . 1 1
H H18 0.2489 0.0446 0.9964 0.022 Uiso calc R 1 1
C C19 0.25639(19) 0.12505(7) 0.9983(2) 0.0166(3) Uani d . 1 1
H H19 0.2018 0.1294 0.8943 0.020 Uiso calc R 1 1
C C20 0.30947(18) 0.17067(7) 1.0900(2) 0.0138(3) Uani d . 1 1
O O6 0.47681(14) 0.19817(5) 1.50376(15) 0.0162(3) Uani d . 1 1
O O1W 0.15751(15) 0.28059(7) 1.18541(18) 0.0203(3) Uani d . 1 1
O O5 0.94801(16) 0.27762(6) 1.48344(18) 0.0259(3) Uani d . 1 1
N N4 0.84158(18) 0.32089(7) 1.2543(2) 0.0202(3) Uani d . 1 1
C C21 0.9247(2) 0.28447(8) 1.3460(3) 0.0232(4) Uani d . 1 1
H H21 0.9687 0.2625 1.3039 0.028 Uiso calc R 1 1
C C22 0.7663(2) 0.35587(9) 1.3091(3) 0.0269(4) Uani d . 1 1
H H22A 0.7843 0.3468 1.4135 0.040 Uiso calc R 1 1
H H22B 0.6731 0.3516 1.2455 0.040 Uiso calc R 1 1
H H22C 0.7915 0.3924 1.3044 0.040 Uiso calc R 1 1
C C23 0.8221(2) 0.32762(9) 1.0947(2) 0.0250(4) Uani d . 1 1
H H23A 0.8686 0.2998 1.0680 0.037 Uiso calc R 1 1
H H23B 0.8558 0.3619 1.0826 0.037 Uiso calc R 1 1
H H23C 0.7290 0.3255 1.0285 0.037 Uiso calc R 1 1
H H1W2 0.110(4) 0.2602(15) 1.142(4) 0.051(11) Uiso d . 1 1
H H2W2 0.180(3) 0.2712(12) 1.269(4) 0.034(8) Uiso d . 1 1

loop_
_atom_site_aniso_label
_atom_site_aniso_U_11
_atom_site_aniso_U_22
_atom_site_aniso_U_33
_atom_site_aniso_U_12
_atom_site_aniso_U_13
_atom_site_aniso_U_23
Mn1 0.01673(13) 0.01111(12) 0.00881(11) -0.00105(9) 0.00349(10) -0.00144(9)
Br1 0.03687(12) 0.01250(9) 0.02373(10) 0.00229(8) 0.00957(9) 0.00146(7)
Br2 0.03147(13) 0.01713(10) 0.04152(14) 0.00359(8) -0.00934(10) 0.00522(9)
O1 0.0204(6) 0.0140(6) 0.0106(5) -0.0001(5) 0.0030(5) -0.0002(4)
O2 0.0241(7) 0.0107(6) 0.0119(5) -0.0022(5) 0.0057(5) -0.0014(4)
O3 0.0333(8) 0.0129(6) 0.0223(7) -0.0034(6) 0.0050(6) -0.0013(5)
O4 0.0465(10) 0.0217(7) 0.0162(7) -0.0040(7) -0.0059(7) -0.0030(6)
N1 0.0153(7) 0.0128(6) 0.0105(6) -0.0011(5) 0.0043(5) -0.0012(5)
N2 0.0158(7) 0.0113(6) 0.0106(6) -0.0006(5) 0.0044(5) -0.0018(5)
N3 0.0230(8) 0.0168(7) 0.0161(7) -0.0034(6) 0.0052(6) -0.0032(6)
C1 0.0163(8) 0.0155(8) 0.0132(7) -0.0015(6) 0.0047(6) -0.0003(6)
C2 0.0209(9) 0.0195(9) 0.0151(8) -0.0017(7) 0.0011(7) 0.0001(7)
C3 0.0203(9) 0.0212(9) 0.0204(9) 0.0007(7) -0.0013(8) 0.0041(7)
C4 0.0218(10) 0.0160(8) 0.0261(10) 0.0017(7) 0.0019(8) 0.0038(7)
C5 0.0193(9) 0.0146(8) 0.0222(9) 0.0002(7) 0.0014(7) -0.0002(7)
C6 0.0172(8) 0.0150(8) 0.0137(8) -0.0003(6) 0.0034(7) -0.0005(6)
C7 0.0170(8) 0.0136(7) 0.0143(8) 0.0000(6) 0.0050(7) -0.0012(6)
C8 0.0138(8) 0.0128(7) 0.0107(7) -0.0004(6) 0.0036(6) -0.0010(6)
C9 0.0164(8) 0.0137(7) 0.0142(7) -0.0011(6) 0.0059(6) -0.0014(6)
C10 0.0186(8) 0.0141(8) 0.0129(7) -0.0038(6) 0.0050(7) -0.0043(6)
C11 0.0195(9) 0.0167(8) 0.0125(7) -0.0011(7) 0.0024(7) -0.0011(6)
C12 0.0203(9) 0.0137(8) 0.0138(8) -0.0010(7) 0.0044(7) -0.0011(6)
C13 0.0156(8) 0.0133(7) 0.0115(7) -0.0011(6) 0.0058(6) -0.0019(6)
C14 0.0150(8) 0.0129(7) 0.0134(7) -0.0003(6) 0.0049(6) -0.0007(6)
C15 0.0176(8) 0.0135(7) 0.0115(7) -0.0009(6) 0.0059(6) -0.0008(6)
C16 0.0193(9) 0.0133(8) 0.0152(8) 0.0003(6) 0.0063(7) 0.0003(6)
C17 0.0215(9) 0.0113(7) 0.0210(9) 0.0007(7) 0.0096(7) 0.0009(6)
C18 0.0222(9) 0.0134(8) 0.0180(8) -0.0036(7) 0.0075(7) -0.0040(6)
C19 0.0205(9) 0.0150(8) 0.0126(7) -0.0029(7) 0.0052(7) -0.0030(6)
C20 0.0165(8) 0.0125(7) 0.0134(7) -0.0007(6) 0.0073(6) -0.0014(6)
O6 0.0196(6) 0.0164(6) 0.0120(6) 0.0000(5) 0.0058(5) 0.0006(5)
O1W 0.0181(7) 0.0288(8) 0.0123(6) -0.0024(6) 0.0046(5) 0.0010(6)
O5 0.0249(8) 0.0265(8) 0.0253(7) 0.0055(6) 0.0093(6) 0.0059(6)
N4 0.0217(8) 0.0207(8) 0.0197(8) 0.0021(6) 0.0099(7) 0.0001(6)
C21 0.0229(10) 0.0222(9) 0.0262(10) 0.0029(8) 0.0120(8) 0.0009(8)
C22 0.0294(11) 0.0281(10) 0.0262(10) 0.0088(9) 0.0146(9) 0.0024(8)
C23 0.0290(11) 0.0268(10) 0.0200(9) 0.0002(8) 0.0110(8) 0.0002(8)

loop_
_atom_type_symbol
_atom_type_description
_atom_type_scat_dispersion_real
_atom_type_scat_dispersion_imag
_atom_type_scat_source
C C 0.0033 0.0016 'International Tables Vol C Tables 4.2.6.8 and 6.1.1.4'
H H 0.0000 0.0000 'International Tables Vol C Tables 4.2.6.8 and 6.1.1.4'
N N 0.0061 0.0033 'International Tables Vol C Tables 4.2.6.8 and 6.1.1.4'
O O 0.0106 0.0060 'International Tables Vol C Tables 4.2.6.8 and 6.1.1.4'
Br Br -0.2901 2.4595 'International Tables Vol C Tables 4.2.6.8 and 6.1.1.4'
Mn Mn 0.3368 0.7283 'International Tables Vol C Tables 4.2.6.8 and 6.1.1.4'

loop_
_geom_angle_atom_site_label_1
_geom_angle_atom_site_label_2
_geom_angle_atom_site_label_3
_geom_angle_site_symmetry_3
_geom_angle
O2 Mn1 O1 . 88.57(6)
O2 Mn1 N2 . 94.63(6)
O1 Mn1 N2 . 175.06(6)
O2 Mn1 N1 . 177.72(6)
O1 Mn1 N1 . 93.71(6)
N2 Mn1 N1 . 83.10(6)
O2 Mn1 O1W . 91.93(6)
O1 Mn1 O1W . 86.45(6)
N2 Mn1 O1W . 89.68(6)
N1 Mn1 O1W . 88.22(6)
O2 Mn1 O6 4_565 92.60(5)
O1 Mn1 O6 4_565 85.96(5)
N2 Mn1 O6 4_565 97.63(6)
N1 Mn1 O6 4_565 87.56(6)
O1W Mn1 O6 4_565 171.06(5)
C1 O1 Mn1 . 128.16(12)
C20 O2 Mn1 . 127.29(11)
C7 N1 C8 . 122.21(15)
C7 N1 Mn1 . 124.56(13)
C8 N1 Mn1 . 113.05(11)
C14 N2 C13 . 120.16(15)
C14 N2 Mn1 . 123.06(12)
C13 N2 Mn1 . 113.00(11)
O4 N3 O3 . 123.46(17)
O4 N3 C10 . 118.37(17)
O3 N3 C10 . 118.17(16)
O1 C1 C2 . 117.94(16)
O1 C1 C6 . 123.76(16)
C2 C1 C6 . 118.30(17)
C3 C2 C1 . 120.85(18)
C3 C2 H2 . 119.6
C1 C2 H2 . 119.6
C2 C3 C4 . 120.02(19)
C2 C3 H3 . 120.0
C4 C3 H3 . 120.0
C5 C4 C3 . 121.17(19)
C5 C4 Br2 . 119.20(16)
C3 C4 Br2 . 119.63(16)
C4 C5 C6 . 119.77(18)
C4 C5 H5 . 120.1
C6 C5 H5 . 120.1
C5 C6 C1 . 119.88(17)
C5 C6 C7 . 116.01(16)
C1 C6 C7 . 124.10(17)
N1 C7 C6 . 125.38(17)
N1 C7 H7 . 117.3
C6 C7 H7 . 117.3
C9 C8 C13 . 121.17(16)
C9 C8 N1 . 124.31(16)
C13 C8 N1 . 114.51(15)
C10 C9 C8 . 118.35(17)
C10 C9 H9 . 120.8
C8 C9 H9 . 120.8
C9 C10 C11 . 122.43(16)
C9 C10 N3 . 118.59(16)
C11 C10 N3 . 118.96(16)
C12 C11 C10 . 118.98(17)
C12 C11 H11 . 120.5
C10 C11 H11 . 120.5
C11 C12 C13 . 120.50(17)
C11 C12 H12 . 119.8
C13 C12 H12 . 119.8
C12 C13 N2 . 125.44(16)
C12 C13 C8 . 118.51(16)
N2 C13 C8 . 115.98(15)
O6 C14 N2 . 122.76(16)
O6 C14 C15 . 118.47(16)
N2 C14 C15 . 118.77(15)
C16 C15 C20 . 118.88(16)
C16 C15 C14 . 115.91(15)
C20 C15 C14 . 125.18(16)
C17 C16 C15 . 120.29(17)
C17 C16 H16 . 119.9
C15 C16 H16 . 119.9
C16 C17 C18 . 121.12(17)
C16 C17 Br1 . 120.75(15)
C18 C17 Br1 . 118.11(14)
C19 C18 C17 . 119.14(17)
C19 C18 H18 . 120.4
C17 C18 H18 . 120.4
C18 C19 C20 . 121.56(17)
C18 C19 H19 . 119.2
C20 C19 H19 . 119.2
O2 C20 C19 . 116.61(16)
O2 C20 C15 . 124.49(16)
C19 C20 C15 . 118.89(16)
C14 O6 Mn1 4_566 116.75(12)
Mn1 O1W H1W2 . 110(3)
Mn1 O1W H2W2 . 114(2)
H1W2 O1W H2W2 . 103(3)
C21 N4 C22 . 121.24(18)
C21 N4 C23 . 121.86(18)
C22 N4 C23 . 116.90(17)
O5 C21 N4 . 125.0(2)
O5 C21 H21 . 117.5
N4 C21 H21 . 117.5
N4 C22 H22A . 109.5
N4 C22 H22B . 109.5
H22A C22 H22B . 109.5
N4 C22 H22C . 109.5
H22A C22 H22C . 109.5
H22B C22 H22C . 109.5
N4 C23 H23A . 109.5
N4 C23 H23B . 109.5
H23A C23 H23B . 109.5
N4 C23 H23C . 109.5
H23A C23 H23C . 109.5
H23B C23 H23C . 109.5

loop_
_geom_bond_atom_site_label_1
_geom_bond_atom_site_label_2
_geom_bond_site_symmetry_2
_geom_bond_distance
Mn1 O2 . 1.8557(13)
Mn1 O1 . 1.8875(13)
Mn1 N2 . 1.9750(15)
Mn1 N1 . 1.9782(15)
Mn1 O1W . 2.2431(15)
Mn1 O6 4_565 2.3448(14)
Br1 C17 . 1.8977(18)
Br2 C4 . 1.895(2)
O1 C1 . 1.317(2)
O2 C20 . 1.331(2)
O3 N3 . 1.233(2)
O4 N3 . 1.224(2)
N1 C7 . 1.301(2)
N1 C8 . 1.425(2)
N2 C14 . 1.365(2)
N2 C13 . 1.410(2)
N3 C10 . 1.460(2)
C1 C2 . 1.412(3)
C1 C6 . 1.421(3)
C2 C3 . 1.375(3)
C2 H2 . 0.9300
C3 C4 . 1.398(3)
C3 H3 . 0.9300
C4 C5 . 1.368(3)
C5 C6 . 1.412(3)
C5 H5 . 0.9300
C6 C7 . 1.430(3)
C7 H7 . 0.9300
C8 C9 . 1.387(2)
C8 C13 . 1.413(2)
C9 C10 . 1.380(3)
C9 H9 . 0.9300
C10 C11 . 1.391(3)
C11 C12 . 1.385(3)
C11 H11 . 0.9300
C12 C13 . 1.408(3)
C12 H12 . 0.9300
C14 O6 . 1.258(2)
C14 C15 . 1.493(2)
C15 C16 . 1.406(2)
C15 C20 . 1.412(2)
C16 C17 . 1.383(3)
C16 H16 . 0.9300
C17 C18 . 1.389(3)
C18 C19 . 1.373(3)
C18 H18 . 0.9300
C19 C20 . 1.407(2)
C19 H19 . 0.9300
O6 Mn1 4_566 2.3448(14)
O1W H1W2 . 0.72(4)
O1W H2W2 . 0.77(3)
O5 C21 . 1.240(3)
N4 C21 . 1.331(3)
N4 C22 . 1.448(3)
N4 C23 . 1.458(3)
C21 H21 . 0.9300
C22 H22A . 0.9600
C22 H22B . 0.9600
C22 H22C . 0.9600
C23 H23A . 0.9600
C23 H23B . 0.9600
C23 H23C . 0.9600

loop_
_geom_hbond_atom_site_label_D
_geom_hbond_atom_site_label_H
_geom_hbond_atom_site_label_A
_geom_hbond_site_symmetry_A
_geom_hbond_distance_DH
_geom_hbond_distance_HA
_geom_hbond_distance_DA
_geom_hbond_angle_DHA
_geom_hbond_publ_flag
O1W H1W2 O5 4_465 0.73(4) 2.03(4) 2.736(2) 163(4) yes
O1W H2W2 O1 4_566 0.77(3) 2.55(3) 3.178(2) 140(3) yes
O1W H2W2 O2 4_566 0.77(3) 2.19(3) 2.890(2) 153(3) yes
C2 H2 O5 1_454 0.93 2.42 3.351(2) 175 yes
C5 H5 O4 3_668 0.93 2.49 3.395(3) 166 yes
C7 H7 O3 3_668 0.93 2.60 3.509(2) 167 yes
C18 H18 Br2 2_546 0.93 2.83 3.449(2) 125 yes
C23 H23A O5 4_565 0.96 2.40 3.350(3) 170 yes

loop_
_geom_torsion_atom_site_label_1
_geom_torsion_atom_site_label_2
_geom_torsion_atom_site_label_3
_geom_torsion_atom_site_label_4
_geom_torsion_site_symmetry_1
_geom_torsion_site_symmetry_4
_geom_torsion
O2 Mn1 O1 C1 . . 175.97(16)
N1 Mn1 O1 C1 . . -4.03(16)
O1W Mn1 O1 C1 . . 83.95(16)
O6 Mn1 O1 C1 4_565 . -91.32(15)
O1 Mn1 O2 C20 . . -162.27(15)
N2 Mn1 O2 C20 . . 13.96(16)
O1W Mn1 O2 C20 . . -75.87(15)
O6 Mn1 O2 C20 4_565 . 111.84(15)
O1 Mn1 N1 C7 . . 6.45(16)
N2 Mn1 N1 C7 . . -169.77(16)
O1W Mn1 N1 C7 . . -79.88(15)
O6 Mn1 N1 C7 4_565 . 92.24(15)
O1 Mn1 N1 C8 . . -178.30(12)
N2 Mn1 N1 C8 . . 5.48(12)
O1W Mn1 N1 C8 . . 95.38(12)
O6 Mn1 N1 C8 4_565 . -92.51(12)
O2 Mn1 N2 C14 . . -26.70(15)
N1 Mn1 N2 C14 . . 153.46(15)
O1W Mn1 N2 C14 . . 65.22(14)
O6 Mn1 N2 C14 4_565 . -119.95(14)
O2 Mn1 N2 C13 . . 175.27(12)
N1 Mn1 N2 C13 . . -4.57(12)
O1W Mn1 N2 C13 . . -92.82(13)
O6 Mn1 N2 C13 4_565 . 82.02(12)
Mn1 O1 C1 C2 . . -179.45(14)
Mn1 O1 C1 C6 . . 0.9(3)
O1 C1 C2 C3 . . -179.07(19)
C6 C1 C2 C3 . . 0.6(3)
C1 C2 C3 C4 . . -0.9(3)
C2 C3 C4 C5 . . 0.3(4)
C2 C3 C4 Br2 . . 179.33(17)
C3 C4 C5 C6 . . 0.7(3)
Br2 C4 C5 C6 . . -178.36(16)
C4 C5 C6 C1 . . -1.0(3)
C4 C5 C6 C7 . . 177.4(2)
O1 C1 C6 C5 . . -179.99(18)
C2 C1 C6 C5 . . 0.4(3)
O1 C1 C6 C7 . . 1.8(3)
C2 C1 C6 C7 . . -177.89(18)
C8 N1 C7 C6 . . 179.15(17)
Mn1 N1 C7 C6 . . -6.0(3)
C5 C6 C7 N1 . . -177.16(19)
C1 C6 C7 N1 . . 1.2(3)
C7 N1 C8 C9 . . -9.0(3)
Mn1 N1 C8 C9 . . 175.61(14)
C7 N1 C8 C13 . . 169.94(17)
Mn1 N1 C8 C13 . . -5.44(19)
C13 C8 C9 C10 . . 0.3(3)
N1 C8 C9 C10 . . 179.15(17)
C8 C9 C10 C11 . . 1.8(3)
C8 C9 C10 N3 . . -176.83(16)
O4 N3 C10 C9 . . 173.19(19)
O3 N3 C10 C9 . . -6.8(3)
O4 N3 C10 C11 . . -5.5(3)
O3 N3 C10 C11 . . 174.50(18)
C9 C10 C11 C12 . . -1.8(3)
N3 C10 C11 C12 . . 176.82(17)
C10 C11 C12 C13 . . -0.3(3)
C11 C12 C13 N2 . . 178.99(18)
C11 C12 C13 C8 . . 2.2(3)
C14 N2 C13 C12 . . 27.2(3)
Mn1 N2 C13 C12 . . -174.01(15)
C14 N2 C13 C8 . . -155.88(16)
Mn1 N2 C13 C8 . . 2.9(2)
C9 C8 C13 C12 . . -2.2(3)
N1 C8 C13 C12 . . 178.80(16)
C9 C8 C13 N2 . . -179.31(16)
N1 C8 C13 N2 . . 1.7(2)
C13 N2 C14 O6 . . 7.6(3)
Mn1 N2 C14 O6 . . -148.89(15)
C13 N2 C14 C15 . . -172.84(16)
Mn1 N2 C14 C15 . . 30.6(2)
O6 C14 C15 C16 . . -16.2(3)
N2 C14 C15 C16 . . 164.22(16)
O6 C14 C15 C20 . . 162.02(18)
N2 C14 C15 C20 . . -17.5(3)
C20 C15 C16 C17 . . 0.1(3)
C14 C15 C16 C17 . . 178.44(17)
C15 C16 C17 C18 . . -2.4(3)
C15 C16 C17 Br1 . . 179.05(14)
C16 C17 C18 C19 . . 1.7(3)
Br1 C17 C18 C19 . . -179.70(15)
C17 C18 C19 C20 . . 1.3(3)
Mn1 O2 C20 C19 . . 173.51(13)
Mn1 O2 C20 C15 . . -5.8(3)
C18 C19 C20 O2 . . 177.07(17)
C18 C19 C20 C15 . . -3.6(3)
C16 C15 C20 O2 . . -177.88(17)
C14 C15 C20 O2 . . 3.9(3)
C16 C15 C20 C19 . . 2.8(3)
C14 C15 C20 C19 . . -175.36(17)
N2 C14 O6 Mn1 . 4_566 83.77(19)
C15 C14 O6 Mn1 . 4_566 -95.75(17)
C22 N4 C21 O5 . . -1.6(3)
C23 N4 C21 O5 . . 178.2(2)
